data_4025064
loop_
_publ_author_name
'Christian Brand'
'Gesche Rauch'
'Michele Zanoni'
'Birger Dittrich'
'Daniel B. Werz'

_publ_contact_author
;
Dittrich, Birger, Institute for inorganic chemistry,
Georg-August-University Goettingen, Tammannstr. 4,
D-37077 Goettingen, Germany.
;
_publ_contact_author_email bdittri@gwdg.de
_publ_contact_author_fax +49-551-3922582
_publ_contact_author_phone +49-551-3919405
_publ_section_title
;
Synthesis of [n,5]-Spiroketals by Ring Enlargement of
Donor-Acceptor-Substituted Cyclopropane Derivatives
;
_journal_name_full 'Journal of Organic Chemistry'
_journal_page_first 8779
_journal_page_last 8786
_journal_paper_doi 10.1021/jo901902g
_journal_volume 74
_journal_year 2009
_chemical_absolute_configuration syn
_chemical_compound_source synthesis
_chemical_formula_moiety 'C12 H14 O2'
_chemical_formula_sum 'C12 H14 O2'
_chemical_formula_weight 190.23
_space_group_IT_number 88
_symmetry_cell_setting tetragonal
_symmetry_space_group_name_Hall '-I 4ad'
_symmetry_space_group_name_H-M 'I 41/a :2'
_audit_conform_dict_location ftp://ftp.iucr.org/pub/cif_core.dic
_audit_conform_dict_name cif_core.dic
_audit_conform_dict_version 2.2
_audit_creation_date 2009-09-01T14:36:15-00:00
_audit_creation_method 'XD routine XDCIF'
_cell_angle_alpha 90
_cell_angle_beta 90
_cell_angle_gamma 90
_cell_formula_units_Z 16.0
_cell_length_a 26.262(3)
_cell_length_b 26.262(3)
_cell_length_c 5.8835(7)
_cell_measurement_reflns_used 4732
_cell_measurement_temperature 100
_cell_measurement_theta_max 58.40
_cell_measurement_theta_min 6.205
_cell_volume 4057.8(8)
_computing_molecular_graphics 'Koritsanszky et al, (2003)'
_computing_publication_material 'Koritsanszky et al, (2003)'
_computing_structure_refinement 'Koritsanszky et al, (2003)'
_diffrn_ambient_temperature 100
_diffrn_measured_fraction_theta_full 0.99
_diffrn_measured_fraction_theta_max 0.99
_diffrn_measurement_device_type 'Bruker Apex 2 Diffractometer'
_diffrn_measurement_method '\w and \f scans'
_diffrn_orient_matrix_UB_11 3.4741445e-03
_diffrn_orient_matrix_UB_12 -3.7682354e-02
_diffrn_orient_matrix_UB_13 -1.8876886e-02
_diffrn_orient_matrix_UB_21 -3.7132829e-02
_diffrn_orient_matrix_UB_22 -4.2411303e-03
_diffrn_orient_matrix_UB_23 3.2520447e-02
_diffrn_orient_matrix_UB_31 -7.6809875e-03
_diffrn_orient_matrix_UB_32 3.4593483e-03
_diffrn_orient_matrix_UB_33 -1.6575436e-01
_diffrn_radiation_wavelength 0.71073
_diffrn_reflns_av_R_equivalents 0.067
_diffrn_reflns_av_sigmaI/netI 0.0372
_diffrn_reflns_limit_h_max 35
_diffrn_reflns_limit_h_min -35
_diffrn_reflns_limit_k_max 36
_diffrn_reflns_limit_k_min 0
_diffrn_reflns_limit_l_max 8
_diffrn_reflns_limit_l_min 0
_diffrn_reflns_number 25743
_diffrn_reflns_theta_full 29.0
_diffrn_reflns_theta_max 29.1
_diffrn_reflns_theta_min 6.205
_exptl_absorpt_coefficient_mu 0.083
_exptl_absorpt_correction_T_max 0.7458
_exptl_absorpt_correction_T_min 0.5232
_exptl_absorpt_correction_type empirical
_exptl_absorpt_process_details
;
SADABS version 2008/2, Bruker AXS, 2008.
;
_exptl_crystal_colour colorless
_exptl_crystal_density_diffrn 1.246
_exptl_crystal_description plate
_exptl_crystal_F_000 1632.0
_exptl_crystal_size_max 0.23
_exptl_crystal_size_mid 0.18
_exptl_crystal_size_min 0.12
_refine_diff_density_max 0.209
_refine_diff_density_min -0.194
_refine_diff_density_rms 0.038
_refine_ls_extinction_method none
_refine_ls_goodness_of_fit_ref 1.8176
_refine_ls_hydrogen_treatment refall
_refine_ls_matrix_type full
_refine_ls_number_parameters 183
_refine_ls_number_reflns 1908
_refine_ls_number_restraints 0
_refine_ls_R_factor_all 0.0731
_refine_ls_R_factor_gt 0.0304
_refine_ls_shift/su_max 0
_refine_ls_structure_factor_coef F
_refine_ls_weighting_details
;
     calc w1 = 1/[s^2^(Fo)]
;
_refine_ls_weighting_scheme calc
_refine_ls_wR_factor_ref 0.0288
_reflns_number_gt 1908
_reflns_number_total 2740
_reflns_threshold_expression F>2(\s)F
_cod_data_source_file jo901902g_si_002_3.cif
_cod_data_source_block TETRA
_cod_original_sg_symbol_H-M 'I 41/a'
_cod_database_code 4025064

loop_
_symmetry_equiv_pos_as_xyz
+X,+Y,+Z
1/2-X,-Y,1/2+Z
3/4-Y,1/4+X,1/4+Z
3/4+Y,3/4-X,3/4+Z
-X,-Y,-Z
1/2+X,+Y,1/2-Z
1/4+Y,3/4-X,3/4-Z
1/4-Y,1/4+X,1/4-Z
1/2+X,1/2+Y,1/2+Z
1/2-X,1/2-Y,1/2-Z
-X,1/2-Y,+Z
+X,1/2+Y,-Z
1/4-Y,3/4+X,3/4+Z
3/4+Y,1/4-X,1/4-Z
1/4+Y,1/4-X,1/4+Z
3/4-Y,3/4+X,3/4-Z

loop_
_atom_local_axes_label
_atom_local_axes_atom0
_atom_local_axes_ax1
_atom_local_axes_atom1
_atom_local_axes_atom2
_atom_local_axes_ax2
O(1) DUM1 Z O(1) C(1) Y
O(2) C(12) X O(2) H(2) Y
C(2) DUM2 Z C(2) C(1) Y
C(5) DUM3 Z C(5) C(4) Y
C(7) DUM4 Z C(7) C(6) Y
C(1) C(2) X C(1) C(6) Y
C(9) O(1) Z C(9) C(10) X
C(3) DUM5 Z C(3) C(2) Y
C(12) O(2) X C(12) C(11) Y
C(4) DUM6 Z C(4) C(5) Y
C(6) C(5) X C(6) C(7) Y
C(10) DUM7 Z C(10) C(9) Y
C(11) H(11) Z C(11) C(9) X
C(8) DUM8 Z C(8) C(7) Y
H(2) O(2) Z H(2) C(12) Y
H(2A) C(2) Z H(2A) C(1) Y
H(5) C(5) Z H(5) C(4) Y
H(7A) C(7) Z H(7A) C(6) Y
H(7B) C(7) Z H(7B) C(6) Y
H(3) C(3) Z H(3) C(2) Y
H(12A) C(12) Z H(12A) O(2) Y
H(12B) C(12) Z H(12B) O(2) Y
H(4) C(4) Z H(4) C(5) Y
H(10A) C(10) Z H(10A) C(9) Y
H(10B) C(10) Z H(10B) C(9) Y
H(11) C(11) Z H(11) C(9) Y
H(8A) C(8) Z H(8A) C(7) Y
H(8B) C(8) Z H(8B) C(7) Y

loop_
_atom_site_aniso_label
_atom_site_aniso_U_11
_atom_site_aniso_U_22
_atom_site_aniso_U_33
_atom_site_aniso_U_23
_atom_site_aniso_U_13
_atom_site_aniso_U_12
O(1) 0.0176(4) 0.0215(4) 0.0192(4) -0.0072(3) -0.0026(3) 0.0020(3)
O(2) 0.0199(4) 0.0187(4) 0.0277(5) -0.0037(4) 0.0060(4) -0.0015(3)
C(2) 0.0172(6) 0.0201(6) 0.0198(6) -0.0005(5) -0.0004(5) 0.0017(4)
C(5) 0.0276(7) 0.0227(6) 0.0241(7) 0.0015(5) -0.0104(6) -0.0039(5)
C(7) 0.0314(7) 0.0204(6) 0.0155(6) -0.0023(5) -0.0054(5) 0.0039(5)
C(1) 0.0181(5) 0.0139(5) 0.0166(6) -0.0016(4) -0.0033(5) 0.0011(4)
C(9) 0.0193(6) 0.0163(5) 0.0170(6) -0.0013(5) 0.0000(5) -0.0012(4)
C(3) 0.0179(6) 0.0260(6) 0.0275(7) 0.0049(5) -0.0008(5) -0.0006(5)
C(12) 0.0156(6) 0.0219(6) 0.0269(7) -0.0035(5) 0.0015(5) 0.0014(5)
C(4) 0.0203(6) 0.0289(7) 0.0305(7) 0.0057(6) -0.0090(6) -0.0056(5)
C(6) 0.0239(6) 0.0160(5) 0.0150(6) -0.0001(4) -0.0059(5) 0.0006(4)
C(10) 0.0173(6) 0.0231(6) 0.0293(7) -0.0074(6) 0.0010(5) -0.0032(5)
C(11) 0.0159(5) 0.0196(6) 0.0181(6) -0.0037(5) -0.0006(5) 0.0001(4)
C(8) 0.0305(7) 0.0215(6) 0.0170(6) 0.0006(5) 0.0010(5) 0.0005(5)

loop_
_atom_site_label
_atom_site_fract_x
_atom_site_fract_y
_atom_site_fract_z
_atom_site_U_iso_or_equiv
_atom_site_occupancy
O(1) 0.20035(3) 0.69827(3) 0.12157(12) 0.019 1
O(2) 0.26268(3) 0.55815(3) -0.10377(14) 0.022 1
C(2) 0.11338(4) 0.69971(4) 0.2104(2) 0.019 1
C(5) 0.08930(5) 0.64989(4) -0.1913(2) 0.025 1
C(7) 0.18251(5) 0.64624(4) -0.3066(2) 0.022 1
C(1) 0.15186(4) 0.68548(4) 0.05918(19) 0.016 1
C(9) 0.24072(4) 0.67880(4) -0.01273(19) 0.018 1
C(3) 0.06307(4) 0.68858(4) 0.1606(2) 0.024 1
C(12) 0.29746(4) 0.59688(4) -0.0383(2) 0.021 1
C(4) 0.05068(5) 0.66334(4) -0.0404(2) 0.027 1
C(6) 0.14035(4) 0.66058(4) -0.14441(18) 0.018 1
C(10) 0.29125(4) 0.69095(5) 0.0879(2) 0.023 1
C(11) 0.27091(4) 0.63697(4) 0.0987(2) 0.018 1
C(8) 0.22914(5) 0.67924(5) -0.2629(2) 0.023 1
H(2) 0.2810(5) 0.5328(5) -0.188(3) 0.037(4) 1
H(2A) 0.1231(5) 0.7202(5) 0.364(2) 0.039(4) 1
H(5) 0.0808(5) 0.6294(5) -0.350(3) 0.042(4) 1
H(7A) 0.1694(5) 0.6512(5) -0.484(3) 0.042(4) 1
H(7B) 0.1916(4) 0.6053(5) -0.281(2) 0.031(3) 1
H(3) 0.0331(5) 0.6993(5) 0.278(2) 0.038(4) 1
H(12A) 0.3149(5) 0.6125(5) -0.188(3) 0.044(4) 1
H(12B) 0.3284(5) 0.5813(5) 0.067(3) 0.043(4) 1
H(4) 0.0111(6) 0.6550(5) -0.082(2) 0.050(4) 1
H(10A) 0.2910(5) 0.7125(5) 0.237(3) 0.039(4) 1
H(10B) 0.3215(5) 0.6959(5) -0.027(2) 0.040(4) 1
H(11) 0.2565(4) 0.6251(4) 0.258(2) 0.030(3) 1
H(8A) 0.2620(5) 0.6655(5) -0.357(2) 0.047(4) 1
H(8B) 0.2222(4) 0.7192(5) -0.315(2) 0.038(4) 1

loop_
_atom_type_symbol
_atom_type_description
_atom_type_scat_dispersion_real
_atom_type_scat_dispersion_imag
_atom_type_scat_source
C C 0.0033 0.0016 'Invariom modelling (Acta Cryst. A61, 314--320)'
H H 0.0000 0.0000 'Invariom modelling (Acta Cryst. A61, 314--320)'
O O 0.0106 0.0060 'Invariom modelling (Acta Cryst. A61, 314--320)'

loop_
_geom_angle_atom_site_label_1
_geom_angle_atom_site_label_2
_geom_angle_atom_site_label_3
_geom_angle
_geom_angle_site_symmetry_1
_geom_angle_site_symmetry_2
_geom_angle_site_symmetry_3
_geom_angle_publ_flag
C(1) O(1) C(9) 117.28(8) 1_555 1_555 1_555 yes
C(12) O(2) H(2) 108.3(8) 1_555 1_555 1_555 yes
C(1) C(2) C(3) 119.94(11) 1_555 1_555 1_555 yes
C(1) C(2) H(2A) 119.6(7) 1_555 1_555 1_555 yes
C(3) C(2) H(2A) 120.5(7) 1_555 1_555 1_555 yes
C(4) C(5) C(6) 121.43(12) 1_555 1_555 1_555 yes
C(4) C(5) H(5) 121.1(7) 1_555 1_555 1_555 yes
C(6) C(5) H(5) 117.4(7) 1_555 1_555 1_555 yes
C(6) C(7) C(8) 109.97(10) 1_555 1_555 1_555 yes
C(6) C(7) H(7A) 109.8(6) 1_555 1_555 1_555 yes
C(6) C(7) H(7B) 108.3(6) 1_555 1_555 1_555 yes
C(8) C(7) H(7A) 110.0(6) 1_555 1_555 1_555 yes
C(8) C(7) H(7B) 110.8(6) 1_555 1_555 1_555 yes
H(7A) C(7) H(7B) 107.8(9) 1_555 1_555 1_555 yes
O(1) C(1) C(2) 115.92(9) 1_555 1_555 1_555 yes
O(1) C(1) C(6) 123.13(10) 1_555 1_555 1_555 yes
C(2) C(1) C(6) 120.95(10) 1_555 1_555 1_555 yes
O(1) C(9) C(10) 111.59(9) 1_555 1_555 1_555 yes
O(1) C(9) C(11) 114.47(9) 1_555 1_555 1_555 yes
O(1) C(9) C(8) 113.06(9) 1_555 1_555 1_555 yes
C(10) C(9) C(11) 60.87(7) 1_555 1_555 1_555 yes
C(10) C(9) C(8) 124.66(10) 1_555 1_555 1_555 yes
C(11) C(9) C(8) 122.61(10) 1_555 1_555 1_555 yes
C(2) C(3) C(4) 120.18(12) 1_555 1_555 1_555 yes
C(2) C(3) H(3) 120.2(7) 1_555 1_555 1_555 yes
C(4) C(3) H(3) 119.6(7) 1_555 1_555 1_555 yes
O(2) C(12) C(11) 110.47(9) 1_555 1_555 1_555 yes
O(2) C(12) H(12A) 108.9(7) 1_555 1_555 1_555 yes
O(2) C(12) H(12B) 111.1(7) 1_555 1_555 1_555 yes
C(11) C(12) H(12A) 111.9(7) 1_555 1_555 1_555 yes
C(11) C(12) H(12B) 107.5(7) 1_555 1_555 1_555 yes
H(12A) C(12) H(12B) 107.0(10) 1_555 1_555 1_555 yes
C(5) C(4) C(3) 119.41(11) 1_555 1_555 1_555 yes
C(5) C(4) H(4) 119.9(8) 1_555 1_555 1_555 yes
C(3) C(4) H(4) 120.7(8) 1_555 1_555 1_555 yes
C(5) C(6) C(7) 121.92(10) 1_555 1_555 1_555 yes
C(5) C(6) C(1) 118.09(11) 1_555 1_555 1_555 yes
C(7) C(6) C(1) 119.99(10) 1_555 1_555 1_555 yes
C(9) C(10) C(11) 60.13(7) 1_555 1_555 1_555 yes
C(9) C(10) H(10A) 116.4(7) 1_555 1_555 1_555 yes
C(9) C(10) H(10B) 116.4(7) 1_555 1_555 1_555 yes
C(11) C(10) H(10A) 118.1(7) 1_555 1_555 1_555 yes
C(11) C(10) H(10B) 114.2(7) 1_555 1_555 1_555 yes
H(10A) C(10) H(10B) 118.5(10) 1_555 1_555 1_555 yes
C(9) C(11) C(12) 121.57(10) 1_555 1_555 1_555 yes
C(9) C(11) C(10) 59.00(7) 1_555 1_555 1_555 yes
C(9) C(11) H(11) 114.4(6) 1_555 1_555 1_555 yes
C(12) C(11) C(10) 118.05(10) 1_555 1_555 1_555 yes
C(12) C(11) H(11) 115.8(6) 1_555 1_555 1_555 yes
C(10) C(11) H(11) 116.1(6) 1_555 1_555 1_555 yes
C(7) C(8) C(9) 108.88(10) 1_555 1_555 1_555 yes
C(7) C(8) H(8A) 111.4(7) 1_555 1_555 1_555 yes
C(7) C(8) H(8B) 111.1(6) 1_555 1_555 1_555 yes
C(9) C(8) H(8A) 109.4(7) 1_555 1_555 1_555 yes
C(9) C(8) H(8B) 108.1(7) 1_555 1_555 1_555 yes
H(8A) C(8) H(8B) 107.9(9) 1_555 1_555 1_555 yes

loop_
_geom_bond_atom_site_label_1
_geom_bond_atom_site_label_2
_geom_bond_distance
_geom_bond_site_symmetry_1
_geom_bond_site_symmetry_2
_geom_bond_publ_flag
O(1) C(1) 1.3670(12) 1_555 1_555 yes
O(1) C(9) 1.4177(12) 1_555 1_555 yes
O(2) C(12) 1.4204(13) 1_555 1_555 yes
O(2) H(2) 0.959(15) 1_555 1_555 yes
C(2) C(1) 1.3975(15) 1_555 1_555 yes
C(2) C(3) 1.3844(16) 1_555 1_555 yes
C(2) H(2A) 1.080(14) 1_555 1_555 yes
C(5) C(4) 1.3939(17) 1_555 1_555 yes
C(5) C(6) 1.3973(15) 1_555 1_555 yes
C(5) H(5) 1.099(14) 1_555 1_555 yes
C(7) C(6) 1.5091(16) 1_555 1_555 yes
C(7) C(8) 1.5220(16) 1_555 1_555 yes
C(7) H(7A) 1.109(15) 1_555 1_555 yes
C(7) H(7B) 1.112(12) 1_555 1_555 yes
C(1) C(6) 1.3978(15) 1_555 1_555 yes
C(9) C(10) 1.4878(15) 1_555 1_555 yes
C(9) C(11) 1.5051(15) 1_555 1_555 yes
C(9) C(8) 1.5032(16) 1_555 1_555 yes
C(3) C(4) 1.3940(17) 1_555 1_555 yes
C(3) H(3) 1.084(14) 1_555 1_555 yes
C(12) C(11) 1.4983(15) 1_555 1_555 yes
C(12) H(12A) 1.075(15) 1_555 1_555 yes
C(12) H(12B) 1.102(15) 1_555 1_555 yes
C(4) H(4) 1.090(14) 1_555 1_555 yes
C(10) C(11) 1.5162(15) 1_555 1_555 yes
C(10) H(10A) 1.044(15) 1_555 1_555 yes
C(10) H(10B) 1.051(14) 1_555 1_555 yes
C(11) H(11) 1.055(13) 1_555 1_555 yes
C(8) H(8A) 1.086(14) 1_555 1_555 yes
C(8) H(8B) 1.108(14) 1_555 1_555 yes
